data_7250323
loop_
_publ_author_name
'Kusumoto, Sotaro'
'Usuda, Kippei'
'Rakumitsu, Kenta'
'Kim, Yang'
'Koide, Yoshihiro'

_publ_section_title
;
 Photosalient [2 + 2] photodimerization in metal chloride-templated
 organic crystals
;
_journal_issue 19
_journal_name_full CrystEngComm
_journal_page_first 2993
_journal_page_last 2997
_journal_paper_doi 10.1039/D5CE00203F
_journal_volume 27
_journal_year 2025
_chemical_formula_moiety 'Cl6 Sn, 2(C6 H6 N)'
_chemical_formula_sum 'C12 H12 Cl6 N2 Sn'
_chemical_formula_weight 515.668
_space_group_crystal_system monoclinic
_space_group_IT_number 15
_space_group_name_Hall '-I 2ya'
_space_group_name_H-M_alt 'I 1 2/a 1'
_symmetry_Int_Tables_number 15
_audit_creation_date 2025-01-29
_audit_creation_method
;
Olex2 1.3
(compiled 2020.11.12 svn.r5f609507 for OlexSys, GUI svn.r6408)
;
_audit_update_record
;
2025-02-19 deposited with the CCDC.	2025-04-24 downloaded from the CCDC.
;
_cell_angle_alpha 90
_cell_angle_beta 91.529(3)
_cell_angle_gamma 90
_cell_formula_units_Z 8
_cell_length_a 7.1093(3)
_cell_length_b 14.9953(5)
_cell_length_c 32.2219(13)
_cell_measurement_reflns_used 5452
_cell_measurement_temperature 120
_cell_measurement_theta_max 28.7020
_cell_measurement_theta_min 2.2770
_cell_volume 3433.8(2)
_computing_cell_refinement 'CrysAlisPro 1.171.43.90 (Rigaku OD, 2023)'
_computing_data_collection 'DTREK_VERSION=d*TREK version 9.5W -- May 25 2006'
_computing_data_reduction 'CrysAlisPro 1.171.43.90 (Rigaku OD, 2023)'
_computing_molecular_graphics 'Olex2 1.3 (Dolomanov et al., 2009)'
_computing_publication_material 'Olex2 1.3 (Dolomanov et al., 2009)'
_computing_structure_refinement 'olex2.refine 1.3 (Bourhis et al., 2015)'
_computing_structure_solution 'SHELXT 2018/2 (Sheldrick, 2018)'
_diffrn_ambient_temperature 120
_diffrn_measured_fraction_theta_full 0.9891
_diffrn_measured_fraction_theta_max 0.8377
_diffrn_measurement_details
;
List of Runs (angles in degrees, time in seconds):

  # Type    Start    End  Width  t~exp~   \w     \q     \k     \f   Frames
#--------------------------------------------------------------------------
  1  \w   -100.00  80.00   0.50    5.00    --  -10.00  45.00   0.00  360
;
_diffrn_measurement_device 'abstract diffractometer'
_diffrn_measurement_device_type 'dtrek-CrysAlisPro-abstract goniometer imported rigaku-d*trek images'
_diffrn_measurement_method '\w scans'
_diffrn_radiation_type 'Mo K\a'
_diffrn_radiation_wavelength 0.71073
_diffrn_reflns_av_R_equivalents 0.0188
_diffrn_reflns_av_unetI/netI 0.0293
_diffrn_reflns_Laue_measured_fraction_full 0.9891
_diffrn_reflns_Laue_measured_fraction_max 0.8377
_diffrn_reflns_limit_h_max 8
_diffrn_reflns_limit_h_min -5
_diffrn_reflns_limit_k_max 20
_diffrn_reflns_limit_k_min -19
_diffrn_reflns_limit_l_max 40
_diffrn_reflns_limit_l_min -40
_diffrn_reflns_number 8098
_diffrn_reflns_point_group_measured_fraction_full 0.9891
_diffrn_reflns_point_group_measured_fraction_max 0.8377
_diffrn_reflns_theta_full 25.2417
_diffrn_reflns_theta_max 28.74
_diffrn_reflns_theta_min 2.33
_exptl_absorpt_coefficient_mu 2.415
_exptl_absorpt_correction_T_max 1.00000
_exptl_absorpt_correction_T_min 0.86009
_exptl_absorpt_correction_type multi-scan
_exptl_absorpt_process_details
;
CrysAlisPro 1.171.43.90 (Rigaku Oxford Diffraction, 2023)
Empirical absorption correction using spherical harmonics,
implemented in SCALE3 ABSPACK scaling algorithm.
;
_exptl_crystal_colour 'clear colourless'
_exptl_crystal_colour_lustre clear
_exptl_crystal_colour_primary colourless
_exptl_crystal_density_diffrn 1.995
_exptl_crystal_description block
_exptl_crystal_F_000 2002.632
_exptl_crystal_size_max 0.1
_exptl_crystal_size_mid 0.05
_exptl_crystal_size_min 0.05
_refine_diff_density_max 1.1131
_refine_diff_density_min -1.1052
_refine_diff_density_rms 0.2257
_refine_ls_d_res_high 0.7391
_refine_ls_d_res_low 8.7298
_refine_ls_goodness_of_fit_ref 1.0602
_refine_ls_hydrogen_treatment mixed
_refine_ls_matrix_type full
_refine_ls_number_constraints 22
_refine_ls_number_parameters 207
_refine_ls_number_reflns 3747
_refine_ls_number_restraints 0
_refine_ls_restrained_S_all 1.0602
_refine_ls_R_factor_all 0.0459
_refine_ls_R_factor_gt 0.0357
_refine_ls_shift/su_max 0.0002
_refine_ls_shift/su_mean 0.0000
_refine_ls_structure_factor_coef Fsqd
_refine_ls_weighting_details 'w=1/[\s^2^(Fo^2^)+(0.0005P)^2^+40.1562P] where P=(Fo^2^+2Fc^2^)/3'
_refine_ls_weighting_scheme calc
_refine_ls_wR_factor_gt 0.0656
_refine_ls_wR_factor_ref 0.0679
_reflns_Friedel_coverage 0.0
_reflns_limit_h_max 8
_reflns_limit_h_min 0
_reflns_limit_k_max 20
_reflns_limit_k_min 0
_reflns_limit_l_max 40
_reflns_limit_l_min -40
_reflns_number_gt 3286
_reflns_number_total 3747
_reflns_threshold_expression I>=2u(I)
_cod_data_source_file d5ce00203f3.cif
_cod_data_source_block 240527_nnsn_cl_autored
_cod_depositor_comments 'Adding full bibliography for 7250320--7250324.cif.'
_cod_original_sg_symbol_Hall '-C 2yc (x+z,y,-x)'
_cod_database_code 7250323
_olex2_refinement_description
;
1. Fixed Uiso
 At 1.2 times of:
  All C(H) groups, All N(H) groups
2. Others
 Fixed Sof: C5(0.5) C4(0.5)
3.a Aromatic/amide H refined with riding coordinates:
 N4(H4), N2(H2), C15(H15), C19(H19), C17(H17), C18(H18), C20(H20), C8(H8),
 C2(H2a), C7(H7), C1(H1a)
;
_olex2_submission_special_instructions 'No special instructions were received'
_oxdiff_exptl_absorpt_empirical_details
;
Empirical correction (ABSPACK) includes:
- Absorption correction using spherical harmonics
- Frame scaling
- Detector area scaling
;

loop_
_space_group_symop_id
_space_group_symop_operation_xyz
1 x,y,z
2 -x+1/2,y,-z
3 -x,-y,-z
4 x-1/2,-y,z
5 x+1/2,y+1/2,z+1/2
6 -x+1,y+1/2,-z+1/2
7 -x+1/2,-y+1/2,-z+1/2
8 x,-y+1/2,z+1/2

loop_
_atom_site_label
_atom_site_type_symbol
_atom_site_fract_x
_atom_site_fract_y
_atom_site_fract_z
_atom_site_U_iso_or_equiv
_atom_site_adp_type
_atom_site_occupancy
_atom_site_site_symmetry_order
_atom_site_refinement_flags_posn
_atom_site_refinement_flags_adp
_atom_site_refinement_flags_occupancy
Sn1 Sn 0.74061(4) 0.765690(18) 0.374652(8) 0.01397(7) Uani 1.000000 1 . . .
Cl5 Cl 0.71616(16) 0.77873(7) 0.45014(3) 0.0246(2) Uani 1.000000 1 . . .
Cl3 Cl 0.55844(16) 0.62836(7) 0.37591(3) 0.0269(2) Uani 1.000000 1 . . .
Cl6 Cl 0.92061(16) 0.90222(7) 0.37353(3) 0.0265(2) Uani 1.000000 1 . . .
Cl2 Cl 0.76820(17) 0.75270(7) 0.29935(3) 0.0270(2) Uani 1.000000 1 . . .
Cl1 Cl 0.45631(16) 0.85019(8) 0.36487(4) 0.0312(3) Uani 1.000000 1 . . .
Cl4 Cl 1.02389(16) 0.67816(8) 0.38398(3) 0.0290(2) Uani 1.000000 1 . . .
N4 N 0.7061(5) 0.9430(2) 0.25212(12) 0.0269(9) Uani 1.000000 1 . . .
H4 H 0.7039(5) 0.8848(2) 0.25583(12) 0.0323(10) Uiso 1.000000 1 R . .
C16 C 0.7248(6) 1.1240(3) 0.24138(13) 0.0198(9) Uani 1.000000 1 . . .
N2 N 0.75 -0.0271(4) 0.5 0.0462(18) Uani 1.000000 2 S T P
H2 H 0.75 -0.0858(4) 0.5 0.055(2) Uiso 1.000000 2 RS T P
N1 N 0.75 0.5880(4) 0.5 0.0418(19) Uani 1.000000 2 S T P
C15 C 0.7434(6) 1.2197(3) 0.23490(13) 0.0214(9) Uani 1.000000 1 . . .
H15 H 0.7464(6) 1.2405(3) 0.20707(13) 0.0256(11) Uiso 1.000000 1 R . .
C19 C 0.7571(6) 1.0653(3) 0.20861(13) 0.0240(9) Uani 1.000000 1 . . .
H19 H 0.7861(6) 1.0882(3) 0.18205(13) 0.0288(11) Uiso 1.000000 1 R . .
C6 C 0.75 0.4078(4) 0.5 0.0360(19) Uani 1.000000 2 S T P
C3 C 0.75 0.1530(4) 0.5 0.0294(16) Uani 1.000000 2 S T P
C17 C 0.6763(6) 1.0871(3) 0.27971(13) 0.0233(9) Uani 1.000000 1 . . .
H17 H 0.6491(6) 1.1249(3) 0.30244(13) 0.0280(11) Uiso 1.000000 1 R . .
C18 C 0.6683(6) 0.9963(3) 0.28414(14) 0.0261(10) Uani 1.000000 1 . . .
H18 H 0.6359(6) 0.9711(3) 0.31004(14) 0.0314(12) Uiso 1.000000 1 R . .
C20 C 0.7471(6) 0.9750(3) 0.21460(15) 0.0272(10) Uani 1.000000 1 . . .
H20 H 0.7692(6) 0.9353(3) 0.19227(15) 0.0326(12) Uiso 1.000000 1 R . .
C8 C 0.7975(7) 0.5456(4) 0.46595(17) 0.0387(13) Uani 1.000000 1 . . .
H8 H 0.8317(7) 0.5783(4) 0.44207(17) 0.0464(16) Uiso 1.000000 1 R . .
C2 C 0.7330(7) 0.1058(4) 0.46317(16) 0.0397(13) Uani 1.000000 1 . . .
H2a H 0.7217(7) 0.1365(4) 0.43744(16) 0.0477(15) Uiso 1.000000 1 R . .
C7 C 0.7972(7) 0.4553(4) 0.46512(16) 0.0377(13) Uani 1.000000 1 . . .
H7 H 0.8296(7) 0.4247(4) 0.44051(16) 0.0452(15) Uiso 1.000000 1 R . .
C1 C 0.7328(7) 0.0149(4) 0.46413(19) 0.0452(15) Uani 1.000000 1 . . .
H1a H 0.7203(7) -0.0181(4) 0.43904(19) 0.0542(18) Uiso 1.000000 1 R . .
C5 C 0.7452(12) 0.3119(6) 0.5151(3) 0.0191(17) Uani 0.500000 1 . . .
C4 C 0.7580(12) 0.2489(5) 0.4863(2) 0.0183(18) Uani 0.500000 1 . . .
H1 H 0.75 0.635(6) 0.5 0.05(3) Uiso 1.000000 2 S T P
H4a H 0.771(8) 0.284(4) 0.4574(18) 0.047(16) Uiso 1.000000 1 . . .

loop_
_atom_site_aniso_label
_atom_site_aniso_U_11
_atom_site_aniso_U_22
_atom_site_aniso_U_33
_atom_site_aniso_U_12
_atom_site_aniso_U_13
_atom_site_aniso_U_23
Sn1 0.01878(14) 0.01396(13) 0.00920(12) -0.00078(11) 0.00078(9) 0.00022(11)
Cl5 0.0458(7) 0.0165(5) 0.0116(5) -0.0003(4) 0.0034(4) -0.0007(4)
Cl3 0.0335(6) 0.0257(5) 0.0214(5) -0.0119(5) 0.0030(4) -0.0008(4)
Cl6 0.0368(6) 0.0218(5) 0.0210(5) -0.0101(4) 0.0034(4) -0.0005(4)
Cl2 0.0476(7) 0.0238(6) 0.0096(5) -0.0035(5) 0.0033(4) -0.0000(4)
Cl1 0.0267(6) 0.0352(6) 0.0316(6) 0.0102(5) 0.0018(5) 0.0089(5)
Cl4 0.0260(6) 0.0326(6) 0.0284(6) 0.0098(5) 0.0027(4) 0.0024(5)
N4 0.025(2) 0.0191(19) 0.036(2) 0.0014(16) -0.0023(17) 0.0057(17)
C16 0.015(2) 0.024(2) 0.020(2) 0.0003(16) -0.0016(16) 0.0028(18)
N2 0.037(4) 0.011(3) 0.091(6) -0.000000 0.003(4) 0.000000
N1 0.026(3) 0.012(3) 0.087(6) -0.000000 -0.010(3) 0.000000
C15 0.021(2) 0.026(2) 0.017(2) -0.0005(17) 0.0021(16) 0.0055(17)
C19 0.023(2) 0.031(2) 0.018(2) -0.0022(19) 0.0012(17) 0.0031(19)
C6 0.011(3) 0.012(3) 0.084(6) -0.000000 -0.004(3) 0.000000
C3 0.019(3) 0.013(3) 0.057(5) -0.000000 -0.001(3) 0.000000
C17 0.024(2) 0.025(2) 0.021(2) -0.0005(18) 0.0006(17) 0.0042(18)
C18 0.022(2) 0.033(3) 0.022(2) -0.0028(19) -0.0019(17) 0.007(2)
C20 0.026(2) 0.026(2) 0.030(3) -0.0016(19) 0.0025(19) -0.006(2)
C8 0.023(3) 0.056(4) 0.037(3) -0.010(2) -0.002(2) 0.024(3)
C2 0.038(3) 0.052(3) 0.029(3) -0.005(2) 0.000(2) 0.015(3)
C7 0.021(3) 0.059(4) 0.033(3) -0.002(2) 0.002(2) -0.022(3)
C1 0.035(3) 0.052(4) 0.048(3) -0.001(3) 0.004(3) -0.030(3)
C5 0.022(4) 0.021(5) 0.014(4) -0.005(4) 0.000(4) 0.005(3)
C4 0.019(4) 0.016(4) 0.020(5) 0.001(3) 0.001(4) 0.003(3)

loop_
_atom_type_symbol
_atom_type_scat_dispersion_real
_atom_type_scat_dispersion_imag
_atom_type_scat_Cromer_Mann_a1
_atom_type_scat_Cromer_Mann_a2
_atom_type_scat_Cromer_Mann_a3
_atom_type_scat_Cromer_Mann_a4
_atom_type_scat_Cromer_Mann_b1
_atom_type_scat_Cromer_Mann_b2
_atom_type_scat_Cromer_Mann_b3
_atom_type_scat_Cromer_Mann_b4
_atom_type_scat_Cromer_Mann_c
_atom_type_scat_source
_atom_type_scat_dispersion_source
H 0.00000 0.00000 0.49300 0.32291 0.14019 0.04081 10.51090 26.12570 3.14236 57.79970 0.0030380000826 'International Tables Volume C Table 6.1.1.4 (pp. 500-502)' 'Henke, Gullikson and Davis, At. Data and Nucl. Data Tables, 1993, 54, 2'
C 0.00347 0.00161 2.31000 1.02000 1.58860 0.86500 20.84390 10.20750 0.56870 51.65120 0.215599998832 'International Tables Volume C Table 6.1.1.4 (pp. 500-502)' 'Henke, Gullikson and Davis, At. Data and Nucl. Data Tables, 1993, 54, 2'
Cl 0.14873 0.16029 11.46040 7.19640 6.25560 1.64550 0.01040 1.16620 18.51940 47.77840 -9.55739974976 'International Tables Volume C Table 6.1.1.4 (pp. 500-502)' 'Henke, Gullikson and Davis, At. Data and Nucl. Data Tables, 1993, 54, 2'
Sn -0.62110 1.42230 19.18890 19.10050 4.45850 2.46630 5.83030 0.50310 26.89090 83.95710 4.78210020065 'International Tables Volume C Table 6.1.1.4 (pp. 500-502)' 'Henke, Gullikson and Davis, At. Data and Nucl. Data Tables, 1993, 54, 2'
N 0.00653 0.00323 12.21260 3.13220 2.01250 1.16630 0.00570 9.89330 28.99750 0.58260 -11.5290002823 'International Tables Volume C Table 6.1.1.4 (pp. 500-502)' 'Henke, Gullikson and Davis, At. Data and Nucl. Data Tables, 1993, 54, 2'

loop_
_geom_angle_atom_site_label_1
_geom_angle_atom_site_label_2
_geom_angle_atom_site_label_3
_geom_angle
_geom_angle_site_symmetry_1
_geom_angle_site_symmetry_3
_geom_angle_publ_flag
Cl3 Sn1 Cl5 89.95(4) . . ?
Cl6 Sn1 Cl5 89.94(4) . . ?
Cl6 Sn1 Cl3 179.82(4) . . ?
Cl2 Sn1 Cl5 179.47(4) . . ?
Cl2 Sn1 Cl3 90.34(4) . . ?
Cl2 Sn1 Cl6 89.77(4) . . ?
Cl1 Sn1 Cl5 90.37(4) . . ?
Cl1 Sn1 Cl3 90.13(4) . . ?
Cl1 Sn1 Cl6 89.72(4) . . ?
Cl1 Sn1 Cl2 90.07(4) . . ?
Cl4 Sn1 Cl5 90.05(4) . . ?
Cl4 Sn1 Cl3 88.88(4) . . ?
Cl4 Sn1 Cl6 91.27(4) . . ?
Cl4 Sn1 Cl2 89.51(4) . . ?
Cl4 Sn1 Cl1 178.92(4) . . ?
C20 N4 C18 122.3(4) . . ?
C19 C16 C15 119.6(4) . . ?
C17 C16 C15 122.6(4) . . ?
C17 C16 C19 117.7(4) . . ?
C1 N2 C1 123.0(6) 2_656 . ?
C8 N1 C8 122.4(7) 2_656 . ?
C15 C15 C16 124.9(5) 7_675 . ?
C20 C19 C16 120.4(4) . . ?
C7 C6 C7 117.8(6) . 2_656 ?
C5 C6 C7 102.8(4) . 2_656 ?
C5 C6 C7 139.2(5) . . ?
C5 C6 C7 139.2(5) 2_656 2_656 ?
C5 C6 C7 102.8(4) 2_656 . ?
C5 C6 C5 37.4(6) 2_656 . ?
C2 C3 C2 118.5(6) . 2_656 ?
C4 C3 C2 103.9(4) 2_656 2_656 ?
C4 C3 C2 137.5(5) 2_656 . ?
C4 C3 C2 137.5(5) . 2_656 ?
C4 C3 C2 103.9(4) . . ?
C4 C3 C4 34.6(6) . 2_656 ?
C18 C17 C16 119.6(4) . . ?
C17 C18 N4 120.3(4) . . ?
C19 C20 N4 119.7(4) . . ?
C7 C8 N1 119.9(5) . . ?
C1 C2 C3 119.5(5) . 2_656 ?
C8 C7 C6 120.0(5) . 2_656 ?
C2 C1 N2 119.8(5) . 2_656 ?
C5 C5 C6 71.3(3) 2_656 . ?
C4 C5 C6 116.6(6) . . ?
C4 C5 C6 158.8(10) 2_656 . ?
C5 C4 C3 118.0(7) . 2_656 ?
C5 C4 C3 164.9(10) 2_656 2_656 ?
C4 C4 C3 72.7(3) 2_656 2_656 ?
C4 C4 C5 45.3(5) 2_656 . ?
C4 C4 C5 92.3(7) 2_656 2_656 ?
C4 H4a C5 54(3) . 2_656 ?

loop_
_geom_bond_atom_site_label_1
_geom_bond_atom_site_label_2
_geom_bond_distance
_geom_bond_site_symmetry_2
_geom_bond_publ_flag
Sn1 Cl5 2.4510(10) . ?
Sn1 Cl3 2.4335(11) . ?
Sn1 Cl6 2.4151(11) . ?
Sn1 Cl2 2.4472(10) . ?
Sn1 Cl1 2.3992(11) . ?
Sn1 Cl4 2.4159(11) . ?
N4 C18 1.338(6) . ?
N4 C20 1.340(6) . ?
C16 C15 1.457(6) . ?
C16 C19 1.398(6) . ?
C16 C17 1.405(6) . ?
N2 C1 1.319(7) . ?
N2 C1 1.319(7) 2_656 ?
N1 C8 1.320(6) . ?
N1 C8 1.320(6) 2_656 ?
C15 C15 1.333(8) 7_675 ?
C19 C20 1.370(6) . ?
C6 C7 1.380(6) 2_656 ?
C6 C7 1.380(6) . ?
C6 C5 1.519(10) . ?
C6 C5 1.519(10) 2_656 ?
C3 C2 1.384(6) 2_656 ?
C3 C2 1.384(6) . ?
C3 C4 1.507(9) 2_656 ?
C3 C4 1.507(9) . ?
C17 C18 1.371(6) . ?
C8 C7 1.353(8) . ?
C2 C1 1.364(8) . ?
C5 C5 0.974(16) 2_656 ?
C5 C4 1.328(10) . ?
C5 C4 0.945(11) 2_656 ?
C4 C4 0.896(17) 2_656 ?

loop_
_geom_torsion_atom_site_label_1
_geom_torsion_atom_site_label_2
_geom_torsion_atom_site_label_3
_geom_torsion_atom_site_label_4
_geom_torsion
_geom_torsion_site_symmetry_1
_geom_torsion_site_symmetry_2
_geom_torsion_site_symmetry_3
_geom_torsion_site_symmetry_4
_geom_torsion_publ_flag
N4 C18 C17 C16 -0.2(5) . . . . ?
N4 C20 C19 C16 0.0(5) . . . . ?
C16 C15 C15 C16 -180.0(6) . . 7_675 7_675 ?
N2 C1 C2 C3 -0.5(5) . . . 2_656 ?
N2 C1 C2 C3 -0.5(5) . 2_656 2_656 . ?
N1 C8 C7 C6 -0.9(5) . . . 2_656 ?
N1 C8 C7 C6 -0.9(5) . 2_656 2_656 . ?
C6 C5 C5 C4 -178.5(16) . . 2_656 2_656 ?
C6 C5 C5 C4 -178.5(16) . 2_656 . . ?
C6 C5 C5 C4 178.5(8) . 2_656 . 2_656 ?
C6 C5 C5 C4 178.5(8) . . 2_656 . ?
C6 C5 C4 C3 -178.9(5) . . . 2_656 ?
C6 C5 C4 C3 14(5) . . 2_656 . ?
C6 C5 C4 C3 14(5) . 2_656 . 2_656 ?
C6 C5 C4 C3 -178.9(5) . 2_656 2_656 . ?
C6 C5 C4 C5 -1.6(13) . 2_656 2_656 . ?
C6 C5 C4 C5 -1.6(13) . . . 2_656 ?
C6 C5 C4 C5 4(2) . . 2_656 2_656 ?
C6 C5 C4 C5 4(2) . 2_656 . . ?
C6 C5 C4 C4 7(2) . 2_656 . 2_656 ?
C6 C5 C4 C4 7(2) . . 2_656 . ?
C6 C5 C4 C4 -177(2) . . . 2_656 ?
C6 C5 C4 C4 -177(2) . 2_656 2_656 . ?
C3 C4 C5 C5 -177(2) . 2_656 2_656 . ?
C3 C4 C5 C5 9(3) . . 2_656 . ?
C3 C4 C5 C5 -177(2) . . . 2_656 ?
C3 C4 C5 C5 9(3) . 2_656 . 2_656 ?
C3 C4 C5 C4 6(3) . . 2_656 2_656 ?
C3 C4 C5 C4 -1.8(14) . . . 2_656 ?
C3 C4 C5 C4 6(3) . 2_656 . . ?
C3 C4 C5 C4 -1.8(14) . 2_656 2_656 . ?
C3 C4 C4 C5 178.3(7) . . 2_656 . ?
C3 C4 C4 C5 -178.3(16) . . 2_656 2_656 ?
C3 C4 C4 C5 -178.3(16) . 2_656 . . ?
C3 C4 C4 C5 178.3(7) . 2_656 . 2_656 ?
C5 C5 C4 C4 3.3(14) . 2_656 . 2_656 ?
C5 C5 C4 C4 -175.4(19) . 2_656 2_656 . ?
C5 C4 C5 C4 175.4(3) . 2_656 2_656 . ?
C5 C4 C5 C4 -3(2) . . 2_656 2_656 ?
C5 C4 C4 C5 -3.36(12) . 2_656 . 2_656 ?
C5 C4 C4 C5 3(2) . . 2_656 2_656 ?
